data_4343122
loop_
_publ_author_name
'Prakash, Jai'
'Mesbah, Adel'
'Beard, Jessica'
'Leb\`egue, S\'ebastien'
'Malliakas, Christos D.'
'Ibers, James A.'

_publ_section_title
;
 Three New Quaternary Actinide Chalcogenides Ba2TiUTe7, Ba2CrUTe7, and
 Ba2CrThTe7: Syntheses, Crystal Structures, Transport Properties, and
 Theoretical Studies.
;
_journal_issue 7
_journal_name_full 'Inorganic chemistry'
_journal_page_first 3688
_journal_page_last 3694
_journal_paper_doi 10.1021/acs.inorgchem.5b00338
_journal_volume 54
_journal_year 2015
_chemical_formula_sum 'Ba2 Cr Te7 Th'
_chemical_formula_weight 1451.92
_chemical_name_common Ba2ThCrTe7
_space_group_crystal_system orthorhombic
_space_group_IT_number 62
_space_group_name_Hall '-P 2ac 2n'
_space_group_name_H-M_alt 'P n m a'
_symmetry_space_group_name_Hall '-P 2ac 2n'
_symmetry_space_group_name_H-M 'P n m a'
_atom_sites_solution_primary direct
_atom_sites_solution_secondary difmap
_audit_creation_method SHELXL-2014/6
_cell_angle_alpha 90
_cell_angle_beta 90
_cell_angle_gamma 90
_cell_formula_units_Z 4
_cell_length_a 12.5766(2)
_cell_length_b 6.22970(10)
_cell_length_c 18.7183(4)
_cell_measurement_reflns_used 8250
_cell_measurement_temperature 100(2)
_cell_measurement_theta_max 30.07
_cell_measurement_theta_min 3.24
_cell_volume 1466.55(5)
_computing_cell_refinement 'Bruker SAINT'
_computing_data_collection 'Bruker APEX2'
_computing_data_reduction 'Bruker SAINT'
_computing_molecular_graphics 'Bruker SHELXTL'
_computing_publication_material 'Bruker SHELXTL'
_computing_structure_refinement 'SHELXL-2014/6 (Sheldrick, 2014)'
_computing_structure_solution 'SHELXS-97 (Sheldrick 2008)'
_diffrn_ambient_temperature 100(2)
_diffrn_measured_fraction_theta_full 0.996
_diffrn_measured_fraction_theta_max 0.997
_diffrn_measurement_device_type 'Bruker APEX-II CCD'
_diffrn_measurement_method '\f and \w scans'
_diffrn_radiation_type MoK\a
_diffrn_radiation_wavelength 0.71073
_diffrn_reflns_av_R_equivalents 0.0377
_diffrn_reflns_av_unetI/netI 0.0174
_diffrn_reflns_laue_measured_fraction_full 0.996
_diffrn_reflns_laue_measured_fraction_max 0.997
_diffrn_reflns_limit_h_max 17
_diffrn_reflns_limit_h_min -17
_diffrn_reflns_limit_k_max 8
_diffrn_reflns_limit_k_min -8
_diffrn_reflns_limit_l_max 26
_diffrn_reflns_limit_l_min -26
_diffrn_reflns_number 24026
_diffrn_reflns_point_group_measured_fraction_full 0.996
_diffrn_reflns_point_group_measured_fraction_max 0.997
_diffrn_reflns_theta_full 25.242
_diffrn_reflns_theta_max 30.088
_diffrn_reflns_theta_min 3.645
_diffrn_source 'fine-focus sealed tube'
_exptl_absorpt_coefficient_mu 29.730
_exptl_absorpt_correction_T_max 0.72740
_exptl_absorpt_correction_T_min 0.33148
_exptl_absorpt_correction_type numerical
_exptl_absorpt_process_details 'face indexed (SADABS; Sheldric, 2012/1'
_exptl_crystal_colour black
_exptl_crystal_density_diffrn 6.576
_exptl_crystal_density_meas ?
_exptl_crystal_description needle
_exptl_crystal_F_000 2360
_exptl_crystal_size_max 0.081
_exptl_crystal_size_mid 0.025
_exptl_crystal_size_min 0.016
_refine_diff_density_max 1.017
_refine_diff_density_min -1.332
_refine_diff_density_rms 0.248
_refine_ls_extinction_coef 0.000170(12)
_refine_ls_extinction_expression Fc^*^=kFc[1+0.001xFc^2^\l^3^/sin(2\q)]^-1/4^
_refine_ls_extinction_method SHELXL
_refine_ls_goodness_of_fit_ref 1.288
_refine_ls_hydrogen_treatment undef
_refine_ls_matrix_type full
_refine_ls_number_parameters 62
_refine_ls_number_reflns 2332
_refine_ls_number_restraints 0
_refine_ls_restrained_S_all 1.288
_refine_ls_R_factor_all 0.0212
_refine_ls_R_factor_gt 0.0164
_refine_ls_shift/su_max 0.002
_refine_ls_shift/su_mean 0.000
_refine_ls_structure_factor_coef Fsqd
_refine_ls_weighting_details 'w=1/[\s^2^(Fo^2^)+(0.0070P)^2^] where P=(1.0000Fo^2^+0.0000Fc^2^)'
_refine_ls_weighting_scheme calc
_refine_ls_wR_factor_gt 0.0267
_refine_ls_wR_factor_ref 0.0275
_reflns_Friedel_coverage 0.000
_reflns_number_gt 2092
_reflns_number_total 2332
_reflns_threshold_expression 'I > 2\s(I)'
_cod_data_source_file ic5b00338_si_001.cif
_cod_data_source_block Ba2CrThTe7
_cod_depositor_comments
;
The following automatic conversions were performed:

'_exptl_crystal_density_meas' value 'not measured' was changed to '?'
- the value is perceived as not measured.

Automatic conversion script
Id: cif_fix_values 3271 2015-04-21 07:52:19Z andrius 
;
_cod_database_code 4343122
_shelx_space_group_comment
;
The symmetry employed for this shelxl refinement is uniquely defined
by the following loop, which should always be used as a source of
symmetry information in preference to the above space-group names.
They are only intended as comments.
;
_shelxl_version_number 2014/6

loop_
_space_group_symop_operation_xyz
'x, y, z'
'-x+1/2, -y, z+1/2'
'x+1/2, -y+1/2, -z+1/2'
'-x, y+1/2, -z'
'-x, -y, -z'
'x-1/2, y, -z-1/2'
'-x-1/2, y-1/2, z-1/2'
'x, -y-1/2, z'

loop_
_atom_site_label
_atom_site_type_symbol
_atom_site_fract_x
_atom_site_fract_y
_atom_site_fract_z
_atom_site_U_iso_or_equiv
_atom_site_adp_type
_atom_site_occupancy
_atom_site_site_symmetry_order
_atom_site_calc_flag
_atom_site_refinement_flags_posn
_atom_site_refinement_flags_adp
_atom_site_refinement_flags_occupancy
Th1 Th 0.28947(2) 0.2500 0.37406(2) 0.00702(5) Uani 1 2 d S T P
Ba1 Ba 0.32257(2) 0.2500 0.05640(2) 0.00845(7) Uani 1 2 d S T P
Ba2 Ba 0.44664(2) 0.2500 0.72456(2) 0.00768(6) Uani 1 2 d S T P
Te1 Te 0.07468(2) 0.00109(4) 0.39849(2) 0.00941(5) Uani 1 1 d . . .
Te2 Te 0.30668(2) 0.00152(4) 0.22801(2) 0.00903(5) Uani 1 1 d . . .
Te3 Te 0.04202(3) 0.2500 0.12080(2) 0.00778(7) Uani 1 2 d S T P
Te4 Te 0.32549(3) 0.2500 0.54146(2) 0.00777(7) Uani 1 2 d S T P
Te5 Te 0.63789(3) 0.2500 0.58471(2) 0.00635(7) Uani 1 2 d S T P
Cr1 Cr 0.0000 0.0000 0.0000 0.00838(16) Uani 1 2 d S . P

loop_
_atom_site_aniso_label
_atom_site_aniso_U_11
_atom_site_aniso_U_22
_atom_site_aniso_U_33
_atom_site_aniso_U_23
_atom_site_aniso_U_13
_atom_site_aniso_U_12
Th1 0.00735(9) 0.00655(9) 0.00716(9) 0.000 -0.00078(7) 0.000
Ba1 0.00883(14) 0.00793(14) 0.00858(15) 0.000 -0.00216(12) 0.000
Ba2 0.00700(14) 0.00835(14) 0.00770(14) 0.000 0.00039(11) 0.000
Te1 0.00529(10) 0.01460(12) 0.00833(11) -0.00220(10) 0.00009(8) 0.00101(10)
Te2 0.00713(10) 0.01403(12) 0.00594(11) 0.00051(10) -0.00041(8) 0.00008(10)
Te3 0.00653(15) 0.00813(16) 0.00868(16) 0.000 -0.00100(12) 0.000
Te4 0.00841(15) 0.00809(16) 0.00680(16) 0.000 0.00087(12) 0.000
Te5 0.00557(15) 0.00732(16) 0.00616(15) 0.000 -0.00055(12) 0.000
Cr1 0.0068(4) 0.0105(4) 0.0078(4) -0.0005(3) 0.0000(3) 0.0001(3)

loop_
_atom_type_symbol
_atom_type_description
_atom_type_scat_dispersion_real
_atom_type_scat_dispersion_imag
_atom_type_scat_source
Cr Cr 0.3209 0.6236 'International Tables Vol C Tables 4.2.6.8 and 6.1.1.4'
Te Te -0.5308 1.6751 'International Tables Vol C Tables 4.2.6.8 and 6.1.1.4'
Ba Ba -0.3244 2.2819 'International Tables Vol C Tables 4.2.6.8 and 6.1.1.4'
Th Th -7.2400 8.8979 'International Tables Vol C Tables 4.2.6.8 and 6.1.1.4'

loop_
_geom_angle_atom_site_label_1
_geom_angle_atom_site_label_2
_geom_angle_atom_site_label_3
_geom_angle
_geom_angle_site_symmetry_1
_geom_angle_site_symmetry_3
Te1 Th1 Te1 59.016(10) . 8_565
Te1 Th1 Te2 86.731(7) . .
Te1 Th1 Te2 115.292(9) 8_565 .
Te1 Th1 Te2 115.291(8) . 8_565
Te1 Th1 Te2 86.731(7) 8_565 8_565
Te2 Th1 Te2 58.888(10) . 8_565
Te1 Th1 Te4 88.797(9) . .
Te1 Th1 Te4 88.797(8) 8_565 .
Te2 Th1 Te4 148.141(6) . .
Te2 Th1 Te4 148.141(6) 8_565 .
Te1 Th1 Te3 148.571(6) . 6_656
Te1 Th1 Te3 148.570(6) 8_565 6_656
Te2 Th1 Te3 87.569(8) . 6_656
Te2 Th1 Te3 87.568(8) 8_565 6_656
Te4 Th1 Te3 80.038(10) . 6_656
Te1 Th1 Te5 131.388(9) . 5_666
Te1 Th1 Te5 75.019(7) 8_565 5_666
Te2 Th1 Te5 129.860(9) . 5_666
Te2 Th1 Te5 73.924(8) 8_565 5_666
Te4 Th1 Te5 74.447(7) . 5_666
Te3 Th1 Te5 73.700(6) 6_656 5_666
Te1 Th1 Te5 75.020(7) . 5_656
Te1 Th1 Te5 131.388(9) 8_565 5_656
Te2 Th1 Te5 73.924(8) . 5_656
Te2 Th1 Te5 129.859(9) 8_565 5_656
Te4 Th1 Te5 74.447(7) . 5_656
Te3 Th1 Te5 73.700(6) 6_656 5_656
Te5 Th1 Te5 137.992(12) 5_666 5_656
Te5 Ba1 Te2 129.680(10) 6_556 8_565
Te5 Ba1 Te2 129.679(10) 6_556 .
Te2 Ba1 Te2 51.371(10) 8_565 .
Te5 Ba1 Te1 67.598(8) 6_556 2_554
Te2 Ba1 Te1 161.958(11) 8_565 2_554
Te2 Ba1 Te1 124.933(7) . 2_554
Te5 Ba1 Te1 67.598(8) 6_556 7_665
Te2 Ba1 Te1 124.932(7) 8_565 7_665
Te2 Ba1 Te1 161.958(11) . 7_665
Te1 Ba1 Te1 51.737(9) 2_554 7_665
Te5 Ba1 Te1 138.734(10) 6_556 3
Te2 Ba1 Te1 69.783(7) 8_565 3
Te2 Ba1 Te1 91.422(9) . 3
Te1 Ba1 Te1 93.631(9) 2_554 3
Te1 Ba1 Te1 71.970(8) 7_665 3
Te5 Ba1 Te1 138.734(10) 6_556 6_656
Te2 Ba1 Te1 91.422(9) 8_565 6_656
Te2 Ba1 Te1 69.783(7) . 6_656
Te1 Ba1 Te1 71.970(8) 2_554 6_656
Te1 Ba1 Te1 93.631(9) 7_665 6_656
Te1 Ba1 Te1 50.590(9) 3 6_656
Te5 Ba1 Te4 66.700(7) 6_556 2_554
Te2 Ba1 Te4 114.293(10) 8_565 2_554
Te2 Ba1 Te4 70.704(8) . 2_554
Te1 Ba1 Te4 75.385(7) 2_554 2_554
Te1 Ba1 Te4 119.633(10) 7_665 2_554
Te1 Ba1 Te4 146.151(9) 3 2_554
Te1 Ba1 Te4 95.693(7) 6_656 2_554
Te5 Ba1 Te4 66.700(7) 6_556 2_564
Te2 Ba1 Te4 70.704(8) 8_565 2_564
Te2 Ba1 Te4 114.292(10) . 2_564
Te1 Ba1 Te4 119.633(10) 2_554 2_564
Te1 Ba1 Te4 75.385(7) 7_665 2_564
Te1 Ba1 Te4 95.693(7) 3 2_564
Te1 Ba1 Te4 146.151(9) 6_656 2_564
Te4 Ba1 Te4 117.691(13) 2_554 2_564
Te5 Ba1 Te3 67.537(9) 6_556 .
Te2 Ba1 Te3 69.894(8) 8_565 .
Te2 Ba1 Te3 69.894(8) . .
Te1 Ba1 Te3 127.419(9) 2_554 .
Te1 Ba1 Te3 127.419(9) 7_665 .
Te1 Ba1 Te3 138.722(9) 3 .
Te1 Ba1 Te3 138.723(9) 6_656 .
Te4 Ba1 Te3 62.659(7) 2_554 .
Te4 Ba1 Te3 62.659(7) 2_564 .
Te2 Ba2 Te2 52.368(10) 2 7_666
Te2 Ba2 Te5 128.345(10) 2 .
Te2 Ba2 Te5 128.345(10) 7_666 .
Te2 Ba2 Te2 164.620(10) 2 4_656
Te2 Ba2 Te2 125.359(8) 7_666 4_656
Te5 Ba2 Te2 66.240(8) . 4_656
Te2 Ba2 Te2 125.359(8) 2 5_656
Te2 Ba2 Te2 164.620(10) 7_666 5_656
Te5 Ba2 Te2 66.240(8) . 5_656
Te2 Ba2 Te2 51.800(9) 4_656 5_656
Te2 Ba2 Te1 96.189(9) 2 7_666
Te2 Ba2 Te1 74.137(7) 7_666 7_666
Te5 Ba2 Te1 135.398(9) . 7_666
Te2 Ba2 Te1 69.693(7) 4_656 7_666
Te2 Ba2 Te1 91.733(9) 5_656 7_666
Te2 Ba2 Te1 74.137(7) 2 2
Te2 Ba2 Te1 96.189(9) 7_666 2
Te5 Ba2 Te1 135.398(9) . 2
Te2 Ba2 Te1 91.733(9) 4_656 2
Te2 Ba2 Te1 69.693(7) 5_656 2
Te1 Ba2 Te1 51.175(9) 7_666 2
Te2 Ba2 Te3 70.748(7) 2 2
Te2 Ba2 Te3 114.744(10) 7_666 2
Te5 Ba2 Te3 65.444(7) . 2
Te2 Ba2 Te3 117.882(10) 4_656 2
Te2 Ba2 Te3 74.152(8) 5_656 2
Te1 Ba2 Te3 147.600(9) 7_666 2
Te1 Ba2 Te3 96.426(7) 2 2
Te2 Ba2 Te3 114.744(10) 2 2_565
Te2 Ba2 Te3 70.748(7) 7_666 2_565
Te5 Ba2 Te3 65.444(7) . 2_565
Te2 Ba2 Te3 74.151(8) 4_656 2_565
Te2 Ba2 Te3 117.882(10) 5_656 2_565
Te1 Ba2 Te3 96.426(7) 7_666 2_565
Te1 Ba2 Te3 147.600(9) 2 2_565
Te3 Ba2 Te3 115.972(12) 2 2_565
Te2 Ba2 Te4 69.643(8) 2 .
Te2 Ba2 Te4 69.643(8) 7_666 .
Te5 Ba2 Te4 66.544(9) . .
Te2 Ba2 Te4 125.271(10) 4_656 .
Te2 Ba2 Te4 125.271(10) 5_656 .
Te1 Ba2 Te4 142.307(9) 7_666 .
Te1 Ba2 Te4 142.307(9) 2 .
Te3 Ba2 Te4 62.137(7) 2 .
Te3 Ba2 Te4 62.137(7) 2_565 .
Te1 Te1 Te1 180.0 8_565 8
Te1 Te1 Th1 60.492(5) 8_565 .
Te1 Te1 Th1 119.508(5) 8 .
Te1 Te1 Ba1 115.868(5) 8_565 2
Te1 Te1 Ba1 64.131(5) 8 2
Th1 Te1 Ba1 91.454(8) . 2
Te1 Te1 Ba2 115.588(5) 8_565 2_554
Te1 Te1 Ba2 64.413(5) 8 2_554
Th1 Te1 Ba2 98.376(8) . 2_554
Ba1 Te1 Ba2 125.403(8) 2 2_554
Te1 Te1 Ba1 64.705(5) 8_565 6_556
Te1 Te1 Ba1 115.295(5) 8 6_556
Th1 Te1 Ba1 124.961(8) . 6_556
Ba1 Te1 Ba1 108.029(8) 2 6_556
Ba2 Te1 Ba1 109.208(9) 2_554 6_556
Te2 Te2 Te2 180.0 8_565 8
Te2 Te2 Th1 60.556(5) 8_565 .
Te2 Te2 Th1 119.445(5) 8 .
Te2 Te2 Ba2 116.184(5) 8_565 2_554
Te2 Te2 Ba2 63.817(5) 8 2_554
Th1 Te2 Ba2 99.848(8) . 2_554
Te2 Te2 Ba1 64.314(5) 8_565 .
Te2 Te2 Ba1 115.685(5) 8 .
Th1 Te2 Ba1 124.862(9) . .
Ba2 Te2 Ba1 103.009(9) 2_554 .
Te2 Te2 Ba2 115.900(5) 8_565 5_656
Te2 Te2 Ba2 64.100(5) 8 5_656
Th1 Te2 Ba2 93.402(8) . 5_656
Ba2 Te2 Ba2 125.994(8) 2_554 5_656
Ba1 Te2 Ba2 111.315(9) . 5_656
Cr1 Te3 Cr1 67.698(8) . 4
Cr1 Te3 Th1 80.537(8) . 6_556
Cr1 Te3 Th1 80.537(8) 4 6_556
Cr1 Te3 Ba2 155.122(9) . 2_564
Cr1 Te3 Ba2 87.857(4) 4 2_564
Th1 Te3 Ba2 91.304(8) 6_556 2_564
Cr1 Te3 Ba2 87.857(4) . 2_554
Cr1 Te3 Ba2 155.122(9) 4 2_554
Th1 Te3 Ba2 91.304(8) 6_556 2_554
Ba2 Te3 Ba2 115.971(12) 2_564 2_554
Cr1 Te3 Ba1 85.261(9) . .
Cr1 Te3 Ba1 85.261(9) 4 .
Th1 Te3 Ba1 162.873(13) 6_556 .
Ba2 Te3 Ba1 97.714(8) 2_564 .
Ba2 Te3 Ba1 97.714(8) 2_554 .
Cr1 Te4 Cr1 67.567(8) 3 2
Cr1 Te4 Th1 80.671(9) 3 .
Cr1 Te4 Th1 80.671(9) 2 .
Cr1 Te4 Ba1 153.902(10) 3 2
Cr1 Te4 Ba1 86.922(5) 2 2
Th1 Te4 Ba1 90.161(8) . 2
Cr1 Te4 Ba1 86.922(5) 3 2_565
Cr1 Te4 Ba1 153.902(10) 2 2_565
Th1 Te4 Ba1 90.161(8) . 2_565
Ba1 Te4 Ba1 117.692(13) 2 2_565
Cr1 Te4 Ba2 86.266(9) 3 .
Cr1 Te4 Ba2 86.266(9) 2 .
Th1 Te4 Ba2 164.259(13) . .
Ba1 Te4 Ba2 97.911(8) 2 .
Ba1 Te4 Ba2 97.911(8) 2_565 .
Cr1 Te5 Cr1 67.071(7) 2 3
Cr1 Te5 Th1 144.518(9) 2 5_666
Cr1 Te5 Th1 77.456(4) 3 5_666
Cr1 Te5 Th1 77.456(4) 2 5_656
Cr1 Te5 Th1 144.518(9) 3 5_656
Th1 Te5 Th1 137.990(12) 5_666 5_656
Cr1 Te5 Ba1 89.074(9) 2 6_656
Cr1 Te5 Ba1 89.074(9) 3 6_656
Th1 Te5 Ba1 89.593(7) 5_666 6_656
Th1 Te5 Ba1 89.593(7) 5_656 6_656
Cr1 Te5 Ba2 89.885(9) 2 .
Cr1 Te5 Ba2 89.885(9) 3 .
Th1 Te5 Ba2 90.854(7) 5_666 .
Th1 Te5 Ba2 90.854(7) 5_656 .
Ba1 Te5 Ba2 178.751(13) 6_656 .
Te3 Cr1 Te3 180.0 . 5
Te3 Cr1 Te4 93.580(8) . 6_556
Te3 Cr1 Te4 86.419(8) 5 6_556
Te3 Cr1 Te4 86.420(8) . 2_554
Te3 Cr1 Te4 93.581(8) 5 2_554
Te4 Cr1 Te4 180.000(16) 6_556 2_554
Te3 Cr1 Te5 91.769(8) . 6_556
Te3 Cr1 Te5 88.231(8) 5 6_556
Te4 Cr1 Te5 91.089(8) 6_556 6_556
Te4 Cr1 Te5 88.911(8) 2_554 6_556
Te3 Cr1 Te5 88.231(8) . 2_554
Te3 Cr1 Te5 91.769(8) 5 2_554
Te4 Cr1 Te5 88.911(8) 6_556 2_554
Te4 Cr1 Te5 91.089(8) 2_554 2_554
Te5 Cr1 Te5 180.000(11) 6_556 2_554

loop_
_geom_bond_atom_site_label_1
_geom_bond_atom_site_label_2
_geom_bond_distance
_geom_bond_site_symmetry_2
Th1 Te1 3.1482(3) .
Th1 Te1 3.1482(3) 8_565
Th1 Te2 3.1490(3) .
Th1 Te2 3.1490(3) 8_565
Th1 Te4 3.1661(4) .
Th1 Te3 3.1777(4) 6_656
Th1 Te5 3.33655(14) 5_666
Th1 Te5 3.33655(14) 5_656
Ba1 Te5 3.5173(5) 6_556
Ba1 Te2 3.5714(4) 8_565
Ba1 Te2 3.5715(4) .
Ba1 Te1 3.5852(4) 2_554
Ba1 Te1 3.5852(4) 7_665
Ba1 Te1 3.6291(4) 3
Ba1 Te1 3.6291(4) 6_656
Ba1 Te4 3.6398(3) 2_554
Ba1 Te4 3.6398(3) 2_564
Ba1 Te3 3.7286(5) .
Ba2 Te2 3.5510(4) 2
Ba2 Te2 3.5510(4) 7_666
Ba2 Te5 3.5550(5) .
Ba2 Te2 3.5872(4) 4_656
Ba2 Te2 3.5872(4) 5_656
Ba2 Te1 3.6218(4) 7_666
Ba2 Te1 3.6218(4) 2
Ba2 Te3 3.6735(2) 2
Ba2 Te3 3.6735(2) 2_565
Ba2 Te4 3.7508(5) .
Te1 Te1 3.1012(5) 8_565
Te1 Te1 3.1285(5) 8
Te1 Ba1 3.5851(4) 2
Te1 Ba2 3.6218(4) 2_554
Te1 Ba1 3.6291(4) 6_556
Te2 Te2 3.0959(5) 8_565
Te2 Te2 3.1338(5) 8
Te2 Ba2 3.5510(4) 2_554
Te2 Ba2 3.5871(4) 5_656
Te3 Cr1 2.7961(3) .
Te3 Cr1 2.7961(3) 4
Te3 Th1 3.1777(4) 6_556
Te3 Ba2 3.6735(2) 2_564
Te3 Ba2 3.6735(2) 2_554
Te4 Cr1 2.8008(3) 3
Te4 Cr1 2.8008(3) 2
Te4 Ba1 3.6398(3) 2
Te4 Ba1 3.6398(3) 2_565
Te5 Cr1 2.8191(3) 2
Te5 Cr1 2.8191(3) 3
Te5 Th1 3.33657(15) 5_666
Te5 Th1 3.33657(15) 5_656
Te5 Ba1 3.5173(5) 6_656
Cr1 Te3 2.7961(3) 5
Cr1 Te4 2.8008(3) 6_556
Cr1 Te4 2.8008(3) 2_554
Cr1 Te5 2.8191(3) 6_556
Cr1 Te5 2.8191(3) 2_554
